data_7062604
loop_
_publ_author_name
'Starynowicz, Przemys\/law'

_publ_section_title
;
 Europium(ii) bis[tetrafluoro-2-(pentafluoroethoxy)ethanesulfonate] --
 structure and spectroscopic properties of a new near-UV emitter
;
_journal_issue 35
_journal_name_full 'New Journal of Chemistry'
_journal_page_first 16368
_journal_page_last 16373
_journal_paper_doi 10.1039/D3NJ02429F
_journal_volume 47
_journal_year 2023
_chemical_formula_sum 'C16 H14 Eu F36 Na O23 S4'
_chemical_formula_weight 1561.46
_space_group_crystal_system monoclinic
_space_group_IT_number 14
_space_group_name_Hall '-P 2ybc'
_space_group_name_H-M_alt 'P 1 21/c 1'
_audit_creation_method SHELXL-2018/3
_audit_update_record
;
2023-07-14 deposited with the CCDC.	2023-07-19 downloaded from the CCDC.
;
_cell_angle_alpha 90
_cell_angle_beta 103.58(3)
_cell_angle_gamma 90
_cell_formula_units_Z 4
_cell_length_a 17.953(4)
_cell_length_b 24.722(6)
_cell_length_c 10.768(3)
_cell_measurement_reflns_used 18102
_cell_measurement_temperature 100.00(10)
_cell_measurement_theta_max 35.1250
_cell_measurement_theta_min 2.0500
_cell_volume 4646(2)
_computing_cell_refinement 'CrysAlisPro 1.171.42.50a (Rigaku OD, 2022)'
_computing_data_collection 'CrysAlisPro 1.171.42.50a (Rigaku OD, 2022)'
_computing_data_reduction 'CrysAlisPro 1.171.42.50a (Rigaku OD, 2022)'
_computing_molecular_graphics 'Diamond version 4.6.8'
_computing_publication_material 'publCIF (version 1.9.21_c)'
_computing_structure_refinement 'SHELXL-2018/3 (Sheldrick, 2018)'
_computing_structure_solution SHELXS
_diffrn_ambient_environment N~2~
_diffrn_ambient_temperature 100.00(10)
_diffrn_detector 'Hybrid Pixel Array Detector'
_diffrn_detector_area_resol_mean 10.0000
_diffrn_detector_type 'HyPix-Arc 150'
_diffrn_measured_fraction_theta_full 1.000
_diffrn_measured_fraction_theta_max 0.999
_diffrn_measurement_device 'four-circle diffractometer'
_diffrn_measurement_device_type 'XtaLAB Synergy R, DW system, HyPix-Arc 150'
_diffrn_measurement_method '\w scans'
_diffrn_radiation_monochromator mirror
_diffrn_radiation_probe x-ray
_diffrn_radiation_type 'Mo K\a'
_diffrn_radiation_wavelength 0.71073
_diffrn_reflns_av_R_equivalents 0.1021
_diffrn_reflns_av_unetI/netI 0.0769
_diffrn_reflns_Laue_measured_fraction_full 1.000
_diffrn_reflns_Laue_measured_fraction_max 0.999
_diffrn_reflns_limit_h_max 25
_diffrn_reflns_limit_h_min -25
_diffrn_reflns_limit_k_max 34
_diffrn_reflns_limit_k_min -34
_diffrn_reflns_limit_l_max 15
_diffrn_reflns_limit_l_min -15
_diffrn_reflns_number 67942
_diffrn_reflns_point_group_measured_fraction_full 1.000
_diffrn_reflns_point_group_measured_fraction_max 0.999
_diffrn_reflns_theta_full 27.500
_diffrn_reflns_theta_max 30.081
_diffrn_reflns_theta_min 2.019
_diffrn_source 'Rotating-anode X-ray tube'
_diffrn_source_type 'Rigaku (Mo) X-ray Source'
_exptl_absorpt_coefficient_mu 1.760
_exptl_absorpt_correction_T_max 0.964
_exptl_absorpt_correction_T_min 0.831
_exptl_absorpt_correction_type analytical
_exptl_absorpt_process_details
;
CrysAlisPro 1.171.42.50a (Rigaku Oxford Diffraction, 2022)
Analytical numeric absorption correction using a multifaceted crystal
model based on expressions derived by R.C. Clark & J.S. Reid.
(Clark, R. C. & Reid, J. S. (1995). Acta Cryst. A51, 887-897)
Empirical absorption correction using spherical harmonics,
implemented in SCALE3 ABSPACK scaling algorithm.
;
_exptl_crystal_colour colourless
_exptl_crystal_density_diffrn 2.233
_exptl_crystal_description 'irregular plate'
_exptl_crystal_F_000 3024
_exptl_crystal_recrystallization_method 'Re-crystallisation from solvent: water/1-propanol mixture'
_exptl_crystal_size_max 0.140
_exptl_crystal_size_mid 0.099
_exptl_crystal_size_min 0.025
_refine_diff_density_max 3.717
_refine_diff_density_min -1.179
_refine_diff_density_rms 0.190
_refine_ls_extinction_method none
_refine_ls_goodness_of_fit_ref 1.018
_refine_ls_hydrogen_treatment undef
_refine_ls_matrix_type full
_refine_ls_number_parameters 730
_refine_ls_number_reflns 13646
_refine_ls_number_restraints 0
_refine_ls_restrained_S_all 1.018
_refine_ls_R_factor_all 0.0853
_refine_ls_R_factor_gt 0.0515
_refine_ls_shift/su_max 0.001
_refine_ls_shift/su_mean 0.000
_refine_ls_structure_factor_coef Fsqd
_refine_ls_weighting_details 'w=1/[\s^2^(Fo^2^)+(0.0730P)^2^+10.4835P] where P=(Fo^2^+2Fc^2^)/3'
_refine_ls_weighting_scheme calc
_refine_ls_wR_factor_gt 0.1242
_refine_ls_wR_factor_ref 0.1391
_reflns_Friedel_coverage 0.000
_reflns_number_gt 9704
_reflns_number_total 13646
_reflns_threshold_expression 'I > 2\s(I)'
_cod_data_source_file d3nj02429f2.cif
_cod_data_source_block EUFLUNA
_cod_depositor_comments 'Adding full bibliography for 7062603--7062605.cif.'
_cod_original_sg_symbol_H-M 'P 21/c'
_cod_database_code 7062604
_shelx_shelxl_version_number 2018/3
_shelx_space_group_comment
;
The symmetry employed for this shelxl refinement is uniquely defined
by the following loop, which should always be used as a source of
symmetry information in preference to the above space-group names.
They are only intended as comments.
;

loop_
_space_group_symop_operation_xyz
'x, y, z'
'-x, y+1/2, -z+1/2'
'-x, -y, -z'
'x, -y-1/2, z-1/2'

loop_
_atom_site_label
_atom_site_type_symbol
_atom_site_fract_x
_atom_site_fract_y
_atom_site_fract_z
_atom_site_U_iso_or_equiv
_atom_site_adp_type
_atom_site_occupancy
_atom_site_site_symmetry_order
_atom_site_calc_flag
_atom_site_refinement_flags_posn
_atom_site_refinement_flags_adp
_atom_site_refinement_flags_occupancy
_atom_site_disorder_assembly
_atom_site_disorder_group
Eu Eu 0.42218(2) 0.14206(2) 0.29013(2) 0.00898(7) Uani 1 1 d . . . . .
S1 S 0.35404(7) 0.03589(5) 0.47792(10) 0.0134(2) Uani 1 1 d . . . . .
S2 S 0.50756(6) 0.27820(4) 0.28383(10) 0.0110(2) Uani 1 1 d . . . . .
S3 S 0.28659(7) 0.17099(4) 0.80154(10) 0.0124(2) Uani 1 1 d . . . . .
S4 S 0.39898(7) 0.54005(4) 1.46985(10) 0.0120(2) Uani 1 1 d . . . . .
Na Na 0.43131(11) 0.41742(7) 1.29405(17) 0.0156(4) Uani 1 1 d . . . . .
F11 F 0.2061(2) 0.04383(17) 0.4386(4) 0.0432(10) Uani 1 1 d . . . . .
F12 F 0.2536(2) -0.03382(16) 0.5137(3) 0.0414(10) Uani 1 1 d . . . . .
F13 F 0.2322(2) 0.01977(18) 0.2063(3) 0.0484(11) Uani 1 1 d . . . . .
F14 F 0.2871(2) -0.05440(17) 0.2812(4) 0.0425(10) Uani 1 1 d . . . . .
F15 F 0.0885(3) -0.0114(2) 0.1008(5) 0.0708(16) Uani 1 1 d . . . . .
F16 F 0.1615(2) -0.0798(2) 0.0914(4) 0.0529(12) Uani 1 1 d . . . . .
F17 F 0.0853(3) -0.13754(18) 0.2407(5) 0.0594(13) Uani 1 1 d . . . . .
F18 F 0.0129(2) -0.0698(2) 0.2499(5) 0.0557(12) Uani 1 1 d . . . . .
F19 F 0.0137(3) -0.1081(2) 0.0686(4) 0.0728(16) Uani 1 1 d . . . . .
F21 F 0.63563(18) 0.33012(12) 0.3164(3) 0.0242(7) Uani 1 1 d . . . . .
F22 F 0.61086(18) 0.29693(13) 0.4911(3) 0.0237(7) Uani 1 1 d . . . . .
F23 F 0.6391(2) 0.19549(14) 0.4183(5) 0.0474(11) Uani 1 1 d . . . . .
F24 F 0.6607(2) 0.22560(18) 0.2430(4) 0.0503(12) Uani 1 1 d . . . . .
F25 F 0.7894(3) 0.1771(2) 0.3984(8) 0.107(3) Uani 1 1 d . . . . .
F26 F 0.7798(4) 0.1977(4) 0.5850(8) 0.135(4) Uani 1 1 d . . . . .
F27 F 0.8791(3) 0.2663(3) 0.3962(9) 0.123(3) Uani 1 1 d . . . . .
F28 F 0.8683(3) 0.2881(3) 0.5731(8) 0.126(3) Uani 1 1 d . . . . .
F29 F 0.9216(3) 0.2138(3) 0.5492(8) 0.118(3) Uani 1 1 d . . . . .
F31 F 0.1733(3) 0.1107(2) 0.6921(7) 0.097(2) Uani 1 1 d . . . . .
F32 F 0.1640(3) 0.1459(3) 0.8740(7) 0.106(3) Uani 1 1 d . . . . .
F33 F 0.0569(2) 0.1817(2) 0.6897(8) 0.104(3) Uani 1 1 d . . . . .
F34 F 0.1382(4) 0.1980(2) 0.5672(5) 0.101(3) Uani 1 1 d . . . . .
F35 F 0.0388(3) 0.2846(2) 0.7709(6) 0.0700(15) Uani 1 1 d . . . . .
F36 F 0.0561(3) 0.28773(19) 0.5816(5) 0.0696(16) Uani 1 1 d . . . . .
F37 F 0.0831(3) 0.3825(2) 0.7070(6) 0.0809(19) Uani 1 1 d . . . . .
F38 F 0.1834(3) 0.3480(2) 0.6645(8) 0.093(2) Uani 1 1 d . . . . .
F39 F 0.1688(4) 0.3436(3) 0.8570(6) 0.095(2) Uani 1 1 d . . . . .
F41 F 0.32583(18) 0.59789(13) 1.2796(3) 0.0293(7) Uani 1 1 d . . . . .
F42 F 0.28718(18) 0.60835(13) 1.4556(3) 0.0298(8) Uani 1 1 d . . . . .
F43 F 0.26333(19) 0.49448(13) 1.2571(3) 0.0277(7) Uani 1 1 d . . . . .
F44 F 0.22197(19) 0.50739(15) 1.4263(3) 0.0325(8) Uani 1 1 d . . . . .
F45 F 0.1091(2) 0.49276(16) 1.1797(4) 0.0501(11) Uani 1 1 d . . . . .
F46 F 0.0752(2) 0.5429(2) 1.3205(4) 0.0593(13) Uani 1 1 d . . . . .
F47 F -0.0080(2) 0.5605(2) 1.0831(4) 0.0592(13) Uani 1 1 d . . . . .
F48 F 0.0610(3) 0.62895(19) 1.1608(6) 0.0662(15) Uani 1 1 d . . . . .
F49 F 0.0951(3) 0.5807(2) 1.0197(4) 0.0664(15) Uani 1 1 d . . . . .
O11 O 0.3608(2) 0.06704(14) 0.3660(3) 0.0197(7) Uani 1 1 d . . . . .
O12 O 0.3519(2) 0.06864(15) 0.5871(3) 0.0216(8) Uani 1 1 d . . . . .
O13 O 0.4056(2) -0.00942(15) 0.5005(4) 0.0275(9) Uani 1 1 d . . . . .
O14 O 0.1642(2) -0.04263(17) 0.2824(4) 0.0267(8) Uani 1 1 d . . . . .
O21 O 0.48216(19) 0.23022(12) 0.3417(3) 0.0121(6) Uani 1 1 d . . . . .
O22 O 0.4736(2) 0.32753(13) 0.3122(3) 0.0199(7) Uani 1 1 d . . . . .
O23 O 0.5093(2) 0.27075(13) 0.1508(3) 0.0155(7) Uani 1 1 d . . . . .
O24 O 0.7338(2) 0.25470(17) 0.4270(4) 0.0295(9) Uani 1 1 d . . . . .
O31 O 0.32307(19) 0.12079(13) 0.8522(3) 0.0153(7) Uani 1 1 d . . . . .
O32 O 0.2946(2) 0.21337(13) 0.8970(3) 0.0189(7) Uani 1 1 d . . . . .
O33 O 0.3017(2) 0.18823(14) 0.6821(3) 0.0226(8) Uani 1 1 d . . . . .
O34 O 0.1447(2) 0.24643(18) 0.7357(5) 0.0350(10) Uani 1 1 d . . . . .
O41 O 0.4511(2) 0.58539(13) 1.5078(3) 0.0156(7) Uani 1 1 d . . . . .
O42 O 0.4215(2) 0.50408(14) 1.3791(3) 0.0187(7) Uani 1 1 d . . . . .
O43 O 0.3775(2) 0.51459(14) 1.5769(3) 0.0212(8) Uani 1 1 d . . . . .
O44 O 0.1829(2) 0.56379(16) 1.2595(4) 0.0245(8) Uani 1 1 d . . . . .
OW1 O 0.5052(2) 0.13792(13) 0.4990(3) 0.0155(7) Uani 1 1 d . . . . .
OW2 O 0.5099(2) 0.06765(14) 0.2904(3) 0.0202(7) Uani 1 1 d . . . . .
OW3 O 0.3448(2) 0.17982(14) 0.4243(3) 0.0197(7) Uani 1 1 d . . . . .
OW4 O 0.4876(2) 0.16157(14) 0.1254(3) 0.0196(7) Uani 1 1 d . . . . .
OW5 O 0.3522(2) 0.09274(13) 0.1099(3) 0.0180(7) Uani 1 1 d . . . . .
OW6 O 0.3370(2) 0.20474(14) 0.1579(3) 0.0183(7) Uani 1 1 d . . . . .
OW7 O 0.5323(2) 0.43835(14) 1.1907(3) 0.0194(7) Uani 1 1 d . . . . .
C11 C 0.2574(3) 0.0066(2) 0.4297(5) 0.0216(10) Uani 1 1 d . . . . .
C12 C 0.2353(3) -0.0190(2) 0.2952(5) 0.0269(12) Uani 1 1 d . . . . .
C13 C 0.1203(4) -0.0560(3) 0.1639(6) 0.0427(17) Uani 1 1 d . . . . .
C14 C 0.0553(4) -0.0928(3) 0.1803(7) 0.0419(16) Uani 1 1 d . . . . .
C21 C 0.6082(3) 0.28654(19) 0.3679(4) 0.0166(9) Uani 1 1 d . . . . .
C22 C 0.6620(3) 0.2383(2) 0.3634(6) 0.0266(12) Uani 1 1 d . . . . .
C23 C 0.7905(4) 0.2181(3) 0.4697(10) 0.065(3) Uani 1 1 d . . . . .
C24 C 0.8667(4) 0.2465(4) 0.5029(12) 0.069(3) Uani 1 1 d . . . . .
C31 C 0.1837(3) 0.1540(2) 0.7645(7) 0.0351(15) Uani 1 1 d . . . . .
C32 C 0.1283(4) 0.1979(3) 0.6903(10) 0.061(3) Uani 1 1 d . . . . .
C33 C 0.0931(4) 0.2888(3) 0.7072(8) 0.0458(18) Uani 1 1 d . . . . .
C34 C 0.1342(5) 0.3426(3) 0.7350(10) 0.058(2) Uani 1 1 d . . . . .
C41 C 0.3096(3) 0.57185(19) 1.3785(4) 0.0158(9) Uani 1 1 d . . . . .
C42 C 0.2424(3) 0.5328(2) 1.3298(5) 0.0206(10) Uani 1 1 d . . . . .
C43 C 0.1101(3) 0.5429(3) 1.2228(6) 0.0318(13) Uani 1 1 d . . . . .
C44 C 0.0629(4) 0.5793(3) 1.1177(7) 0.0438(17) Uani 1 1 d . . . . .

loop_
_atom_site_aniso_label
_atom_site_aniso_U_11
_atom_site_aniso_U_22
_atom_site_aniso_U_33
_atom_site_aniso_U_23
_atom_site_aniso_U_13
_atom_site_aniso_U_12
Eu 0.01730(11) 0.00492(10) 0.00483(9) 0.00011(8) 0.00285(7) 0.00030(8)
S1 0.0208(6) 0.0125(5) 0.0071(4) -0.0003(4) 0.0036(4) -0.0019(4)
S2 0.0185(5) 0.0059(5) 0.0083(4) 0.0005(4) 0.0028(4) 0.0000(4)
S3 0.0182(5) 0.0088(5) 0.0088(4) 0.0013(4) 0.0006(4) -0.0013(4)
S4 0.0201(5) 0.0075(5) 0.0084(4) -0.0007(4) 0.0036(4) -0.0010(4)
Na 0.0252(10) 0.0090(8) 0.0136(8) -0.0005(7) 0.0070(7) 0.0010(7)
F11 0.0270(18) 0.049(2) 0.052(2) -0.0243(19) 0.0058(17) 0.0024(17)
F12 0.060(2) 0.048(2) 0.0163(16) 0.0066(15) 0.0084(16) -0.0285(19)
F13 0.059(3) 0.064(3) 0.0163(16) 0.0093(17) -0.0043(16) -0.037(2)
F14 0.0306(19) 0.056(3) 0.043(2) -0.0279(19) 0.0126(16) -0.0070(17)
F15 0.075(3) 0.069(3) 0.050(3) 0.020(2) -0.024(2) -0.020(3)
F16 0.051(2) 0.080(3) 0.030(2) -0.027(2) 0.0147(18) -0.026(2)
F17 0.062(3) 0.039(3) 0.077(3) 0.005(2) 0.015(3) -0.008(2)
F18 0.032(2) 0.069(3) 0.068(3) -0.016(2) 0.017(2) -0.012(2)
F19 0.059(3) 0.105(4) 0.047(3) -0.018(3) -0.003(2) -0.051(3)
F21 0.0260(16) 0.0195(15) 0.0260(16) 0.0043(12) 0.0040(13) -0.0065(12)
F22 0.0322(17) 0.0284(17) 0.0099(13) -0.0035(12) 0.0038(12) -0.0036(13)
F23 0.0277(19) 0.0173(17) 0.093(3) 0.0160(19) 0.007(2) 0.0004(14)
F24 0.037(2) 0.074(3) 0.034(2) -0.029(2) -0.0041(16) 0.025(2)
F25 0.033(3) 0.053(3) 0.213(8) -0.044(4) -0.016(4) 0.019(2)
F26 0.073(4) 0.177(8) 0.136(7) 0.113(6) -0.015(4) -0.004(5)
F27 0.051(3) 0.137(7) 0.178(8) 0.071(6) 0.021(4) -0.011(4)
F28 0.046(3) 0.130(6) 0.168(8) -0.075(6) -0.040(4) 0.004(4)
F29 0.041(3) 0.082(4) 0.192(8) 0.027(5) -0.051(4) 0.005(3)
F31 0.046(3) 0.038(3) 0.174(7) -0.033(3) -0.039(3) -0.005(2)
F32 0.036(3) 0.166(7) 0.117(5) 0.090(5) 0.022(3) -0.014(3)
F33 0.022(2) 0.047(3) 0.215(8) 0.009(4) -0.026(3) -0.005(2)
F34 0.137(6) 0.085(4) 0.049(3) -0.018(3) -0.041(3) 0.057(4)
F35 0.042(3) 0.057(3) 0.117(5) 0.013(3) 0.030(3) 0.016(2)
F36 0.054(3) 0.051(3) 0.085(4) 0.007(3) -0.022(3) 0.019(2)
F37 0.056(3) 0.037(3) 0.136(6) 0.010(3) -0.004(3) 0.016(2)
F38 0.062(3) 0.057(3) 0.173(7) 0.026(4) 0.053(4) 0.004(3)
F39 0.086(4) 0.084(4) 0.091(5) -0.017(4) -0.031(4) 0.021(3)
F41 0.0298(17) 0.0258(17) 0.0294(17) 0.0188(14) 0.0010(14) 0.0003(13)
F42 0.0253(16) 0.0215(16) 0.0407(19) -0.0177(14) 0.0039(14) 0.0030(13)
F43 0.0321(17) 0.0215(16) 0.0261(16) -0.0122(13) 0.0000(13) 0.0020(13)
F44 0.0305(18) 0.042(2) 0.0248(17) 0.0058(15) 0.0056(14) -0.0147(15)
F45 0.038(2) 0.034(2) 0.068(3) -0.012(2) -0.009(2) -0.0088(17)
F46 0.033(2) 0.108(4) 0.038(2) -0.003(2) 0.0103(18) -0.011(2)
F47 0.024(2) 0.082(3) 0.060(3) -0.012(2) -0.0124(19) 0.003(2)
F48 0.043(3) 0.047(3) 0.098(4) -0.008(3) -0.004(3) 0.016(2)
F49 0.050(3) 0.112(4) 0.034(2) 0.015(3) 0.003(2) 0.013(3)
O11 0.034(2) 0.0164(17) 0.0092(14) 0.0020(13) 0.0056(14) -0.0090(15)
O12 0.0254(19) 0.0266(19) 0.0135(16) -0.0084(14) 0.0061(14) -0.0030(15)
O13 0.039(2) 0.0176(18) 0.0208(18) -0.0002(15) -0.0032(16) 0.0063(16)
O14 0.025(2) 0.034(2) 0.0207(18) -0.0046(16) 0.0062(15) -0.0120(17)
O21 0.0220(17) 0.0077(14) 0.0063(13) 0.0014(11) 0.0028(12) -0.0018(12)
O22 0.0256(19) 0.0081(16) 0.0264(18) -0.0011(13) 0.0070(15) 0.0025(13)
O23 0.0271(18) 0.0123(16) 0.0074(14) 0.0015(12) 0.0046(13) -0.0015(13)
O24 0.0201(19) 0.030(2) 0.032(2) 0.0014(17) -0.0049(16) -0.0022(16)
O31 0.0209(17) 0.0104(15) 0.0139(15) 0.0029(12) 0.0029(13) 0.0014(13)
O32 0.0290(19) 0.0134(16) 0.0141(16) -0.0021(13) 0.0048(14) 0.0009(14)
O33 0.044(2) 0.0124(16) 0.0124(16) 0.0041(13) 0.0096(15) -0.0013(15)
O34 0.0190(19) 0.034(2) 0.048(3) 0.011(2) 0.0010(18) 0.0065(17)
O41 0.0221(17) 0.0093(15) 0.0144(15) 0.0009(12) 0.0020(13) -0.0037(13)
O42 0.0266(19) 0.0151(17) 0.0143(16) -0.0061(13) 0.0048(14) 0.0046(14)
O43 0.030(2) 0.0198(18) 0.0128(16) 0.0024(14) 0.0033(14) -0.0094(15)
O44 0.0178(18) 0.0247(19) 0.028(2) -0.0058(16) -0.0006(15) 0.0002(15)
OW1 0.0251(17) 0.0115(15) 0.0075(14) 0.0012(12) -0.0010(12) 0.0024(13)
OW2 0.032(2) 0.0160(17) 0.0142(16) 0.0040(13) 0.0089(14) 0.0095(15)
OW3 0.0287(19) 0.0189(17) 0.0150(16) 0.0015(13) 0.0122(14) 0.0074(14)
OW4 0.038(2) 0.0101(15) 0.0159(16) -0.0025(13) 0.0164(15) 0.0011(15)
OW5 0.035(2) 0.0096(15) 0.0079(14) -0.0003(12) 0.0015(14) -0.0040(14)
OW6 0.0262(19) 0.0140(16) 0.0128(15) -0.0005(13) 0.0005(13) 0.0024(14)
OW7 0.0274(19) 0.0204(18) 0.0099(15) -0.0001(13) 0.0032(13) -0.0049(15)
C11 0.022(3) 0.027(3) 0.016(2) -0.004(2) 0.0066(19) -0.008(2)
C12 0.035(3) 0.034(3) 0.013(2) -0.005(2) 0.006(2) -0.015(2)
C13 0.041(4) 0.051(4) 0.031(3) -0.009(3) -0.002(3) -0.016(3)
C14 0.031(3) 0.050(4) 0.042(4) -0.012(3) 0.001(3) -0.013(3)
C21 0.024(2) 0.016(2) 0.0084(19) 0.0005(16) 0.0021(17) -0.0011(19)
C22 0.023(3) 0.024(3) 0.028(3) -0.005(2) -0.003(2) -0.002(2)
C23 0.036(4) 0.042(4) 0.097(7) 0.017(5) -0.025(4) 0.001(3)
C24 0.023(4) 0.049(5) 0.119(9) 0.010(5) -0.016(4) -0.005(3)
C31 0.019(3) 0.022(3) 0.057(4) 0.008(3) -0.006(3) -0.005(2)
C32 0.031(4) 0.035(4) 0.097(7) -0.004(4) -0.027(4) 0.003(3)
C33 0.045(4) 0.039(4) 0.050(4) 0.003(3) 0.005(3) 0.006(3)
C34 0.051(5) 0.036(4) 0.081(6) 0.002(4) 0.003(5) 0.010(4)
C41 0.020(2) 0.012(2) 0.015(2) -0.0014(17) 0.0042(18) -0.0025(18)
C42 0.024(3) 0.022(3) 0.015(2) -0.0037(19) 0.0021(19) 0.003(2)
C43 0.026(3) 0.041(4) 0.026(3) -0.006(3) 0.000(2) -0.004(3)
C44 0.026(3) 0.058(5) 0.042(4) -0.006(3) -0.001(3) 0.008(3)

loop_
_atom_type_symbol
_atom_type_description
_atom_type_scat_dispersion_real
_atom_type_scat_dispersion_imag
_atom_type_scat_source
C C 0.0033 0.0016 'International Tables Vol C Tables 4.2.6.8 and 6.1.1.4'
H H 0.0000 0.0000 'International Tables Vol C Tables 4.2.6.8 and 6.1.1.4'
O O 0.0106 0.0060 'International Tables Vol C Tables 4.2.6.8 and 6.1.1.4'
F F 0.0171 0.0103 'International Tables Vol C Tables 4.2.6.8 and 6.1.1.4'
Na Na 0.0362 0.0249 'International Tables Vol C Tables 4.2.6.8 and 6.1.1.4'
S S 0.1246 0.1234 'International Tables Vol C Tables 4.2.6.8 and 6.1.1.4'
Eu Eu -0.1578 3.6682 'International Tables Vol C Tables 4.2.6.8 and 6.1.1.4'

loop_
_geom_angle_atom_site_label_1
_geom_angle_atom_site_label_2
_geom_angle_atom_site_label_3
_geom_angle
_geom_angle_site_symmetry_1
_geom_angle_site_symmetry_3
_geom_angle_publ_flag
OW5 Eu OW1 146.79(11) . . ?
OW5 Eu OW4 75.91(12) . . ?
OW1 Eu OW4 113.56(13) . . ?
OW5 Eu OW6 72.93(12) . . ?
OW1 Eu OW6 139.13(11) . . ?
OW4 Eu OW6 77.60(13) . . ?
OW5 Eu O11 71.66(11) . . ?
OW1 Eu O11 83.16(11) . . ?
OW4 Eu O11 138.84(12) . . ?
OW6 Eu O11 115.02(13) . . ?
OW5 Eu OW3 114.69(13) . . ?
OW1 Eu OW3 76.84(12) . . ?
OW4 Eu OW3 144.71(12) . . ?
OW6 Eu OW3 74.29(12) . . ?
O11 Eu OW3 73.76(12) . . ?
OW5 Eu OW2 80.25(12) . . ?
OW1 Eu OW2 72.84(11) . . ?
OW4 Eu OW2 73.87(12) . . ?
OW6 Eu OW2 144.69(12) . . ?
O11 Eu OW2 76.24(13) . . ?
OW3 Eu OW2 139.31(12) . . ?
OW5 Eu O21 139.72(10) . . ?
OW1 Eu O21 71.31(10) . . ?
OW4 Eu O21 73.81(11) . . ?
OW6 Eu O21 75.11(11) . . ?
O11 Eu O21 145.94(11) . . ?
OW3 Eu O21 78.66(12) . . ?
OW2 Eu O21 115.28(12) . . ?
O12 S1 O13 116.2(2) . . ?
O12 S1 O11 113.7(2) . . ?
O13 S1 O11 112.1(2) . . ?
O12 S1 C11 104.4(2) . . ?
O13 S1 C11 105.6(2) . . ?
O11 S1 C11 103.3(2) . . ?
O22 S2 O23 115.4(2) . . ?
O22 S2 O21 114.2(2) . . ?
O23 S2 O21 113.50(19) . . ?
O22 S2 C21 102.7(2) . . ?
O23 S2 C21 104.7(2) . . ?
O21 S2 C21 104.5(2) . . ?
O33 S3 O31 115.2(2) . . ?
O33 S3 O32 114.2(2) . . ?
O31 S3 O32 113.0(2) . . ?
O33 S3 C31 105.3(3) . . ?
O31 S3 C31 103.2(2) . . ?
O32 S3 C31 104.2(3) . . ?
O43 S4 O42 116.2(2) . . ?
O43 S4 O41 112.7(2) . . ?
O42 S4 O41 113.5(2) . . ?
O43 S4 C41 104.4(2) . . ?
O42 S4 C41 104.3(2) . . ?
O41 S4 C41 104.0(2) . . ?
O22 Na O42 152.13(15) 1_556 . ?
O22 Na O12 109.14(15) 1_556 4_566 ?
O42 Na O12 98.64(14) . 4_566 ?
O22 Na O31 82.50(13) 1_556 4_566 ?
O42 Na O31 96.85(14) . 4_566 ?
O12 Na O31 87.53(14) 4_566 4_566 ?
O22 Na OW7 88.75(14) 1_556 . ?
O42 Na OW7 96.78(14) . . ?
O12 Na OW7 83.41(13) 4_566 . ?
O31 Na OW7 164.62(14) 4_566 . ?
O22 Na O41 73.99(13) 1_556 3_668 ?
O42 Na O41 80.04(12) . 3_668 ?
O12 Na O41 163.39(15) 4_566 3_668 ?
O31 Na O41 109.08(13) 4_566 3_668 ?
OW7 Na O41 80.33(13) . 3_668 ?
S1 O11 Eu 145.5(2) . . ?
S1 O12 Na 136.6(2) . 4_565 ?
C13 O14 C12 120.6(5) . . ?
S2 O21 Eu 142.58(18) . . ?
S2 O22 Na 159.8(2) . 1_554 ?
C23 O24 C22 120.9(5) . . ?
S3 O31 Na 124.6(2) . 4_565 ?
C32 O34 C33 122.2(5) . . ?
S4 O41 Na 123.26(18) . 3_668 ?
S4 O42 Na 151.7(2) . . ?
C43 O44 C42 120.6(5) . . ?
F11 C11 F12 108.5(5) . . ?
F11 C11 C12 108.9(5) . . ?
F12 C11 C12 106.3(4) . . ?
F11 C11 S1 109.4(4) . . ?
F12 C11 S1 107.0(4) . . ?
C12 C11 S1 116.3(4) . . ?
F14 C12 F13 107.8(5) . . ?
F14 C12 O14 111.6(5) . . ?
F13 C12 O14 110.3(5) . . ?
F14 C12 C11 110.4(5) . . ?
F13 C12 C11 109.5(5) . . ?
O14 C12 C11 107.2(4) . . ?
F16 C13 F15 107.1(6) . . ?
F16 C13 O14 112.0(6) . . ?
F15 C13 O14 110.8(6) . . ?
F16 C13 C14 110.4(6) . . ?
F15 C13 C14 107.5(6) . . ?
O14 C13 C14 108.9(6) . . ?
F19 C14 F18 111.4(6) . . ?
F19 C14 F17 106.6(6) . . ?
F18 C14 F17 107.6(6) . . ?
F19 C14 C13 110.6(6) . . ?
F18 C14 C13 111.7(6) . . ?
F17 C14 C13 108.7(6) . . ?
F22 C21 F21 108.7(4) . . ?
F22 C21 C22 107.6(4) . . ?
F21 C21 C22 108.1(4) . . ?
F22 C21 S2 108.2(3) . . ?
F21 C21 S2 107.3(3) . . ?
C22 C21 S2 116.7(3) . . ?
F23 C22 F24 108.1(5) . . ?
F23 C22 O24 111.6(5) . . ?
F24 C22 O24 110.9(5) . . ?
F23 C22 C21 110.0(5) . . ?
F24 C22 C21 110.2(4) . . ?
O24 C22 C21 106.1(4) . . ?
F25 C23 O24 115.0(7) . . ?
F25 C23 F26 105.2(8) . . ?
O24 C23 F26 107.0(8) . . ?
F25 C23 C24 113.7(9) . . ?
O24 C23 C24 109.7(7) . . ?
F26 C23 C24 105.4(8) . . ?
F28 C24 F29 111.8(9) . . ?
F28 C24 F27 103.5(9) . . ?
F29 C24 F27 107.5(10) . . ?
F28 C24 C23 114.3(9) . . ?
F29 C24 C23 111.8(7) . . ?
F27 C24 C23 107.3(9) . . ?
F31 C31 F32 112.0(7) . . ?
F31 C31 C32 106.2(6) . . ?
F32 C31 C32 106.9(7) . . ?
F31 C31 S3 108.0(5) . . ?
F32 C31 S3 107.8(5) . . ?
C32 C31 S3 116.0(5) . . ?
O34 C32 F33 114.1(8) . . ?
O34 C32 F34 106.9(8) . . ?
F33 C32 F34 109.6(7) . . ?
O34 C32 C31 112.8(6) . . ?
F33 C32 C31 106.8(7) . . ?
F34 C32 C31 106.4(7) . . ?
F35 C33 F36 105.5(6) . . ?
F35 C33 O34 111.2(6) . . ?
F36 C33 O34 110.5(6) . . ?
F35 C33 C34 110.5(7) . . ?
F36 C33 C34 108.4(7) . . ?
O34 C33 C34 110.5(6) . . ?
F38 C34 F39 110.7(8) . . ?
F38 C34 F37 108.5(8) . . ?
F39 C34 F37 110.5(8) . . ?
F38 C34 C33 110.0(8) . . ?
F39 C34 C33 108.0(8) . . ?
F37 C34 C33 109.2(7) . . ?
F41 C41 F42 108.7(4) . . ?
F41 C41 C42 109.4(4) . . ?
F42 C41 C42 107.8(4) . . ?
F41 C41 S4 107.8(3) . . ?
F42 C41 S4 107.7(3) . . ?
C42 C41 S4 115.3(3) . . ?
F43 C42 F44 106.7(4) . . ?
F43 C42 O44 111.0(4) . . ?
F44 C42 O44 111.5(4) . . ?
F43 C42 C41 109.8(4) . . ?
F44 C42 C41 111.5(4) . . ?
O44 C42 C41 106.4(4) . . ?
F45 C43 F46 107.7(6) . . ?
F45 C43 O44 112.8(5) . . ?
F46 C43 O44 111.1(5) . . ?
F45 C43 C44 109.3(5) . . ?
F46 C43 C44 107.4(5) . . ?
O44 C43 C44 108.3(5) . . ?
F48 C44 F49 108.0(7) . . ?
F48 C44 F47 108.9(6) . . ?
F49 C44 F47 111.0(6) . . ?
F48 C44 C43 110.0(6) . . ?
F49 C44 C43 109.6(6) . . ?
F47 C44 C43 109.3(6) . . ?

loop_
_geom_bond_atom_site_label_1
_geom_bond_atom_site_label_2
_geom_bond_distance
_geom_bond_site_symmetry_2
_geom_bond_publ_flag
Eu OW5 2.385(3) . yes
Eu OW1 2.391(3) . yes
Eu OW4 2.395(3) . yes
Eu OW6 2.396(3) . yes
Eu O11 2.396(3) . yes
Eu OW3 2.415(3) . yes
Eu OW2 2.421(3) . yes
Eu O21 2.437(3) . yes
S1 O12 1.436(4) . ?
S1 O13 1.437(4) . ?
S1 O11 1.459(3) . ?
S1 C11 1.839(5) . ?
S2 O22 1.428(3) . ?
S2 O23 1.452(3) . ?
S2 O21 1.462(3) . ?
S2 C21 1.833(5) . ?
S3 O33 1.440(4) . ?
S3 O31 1.449(3) . ?
S3 O32 1.451(3) . ?
S3 C31 1.844(6) . ?
S4 O43 1.443(4) . ?
S4 O42 1.447(3) . ?
S4 O41 1.456(3) . ?
S4 C41 1.849(5) . ?
Na O22 2.342(4) 1_556 ?
Na O42 2.353(4) . ?
Na O12 2.371(4) 4_566 ?
Na O31 2.373(4) 4_566 ?
Na OW7 2.396(4) . ?
Na O41 2.627(4) 3_668 ?
F11 C11 1.321(7) . ?
F12 C11 1.361(6) . ?
F13 C12 1.346(7) . ?
F14 C12 1.312(7) . ?
F15 C13 1.348(9) . ?
F16 C13 1.332(9) . ?
F17 C14 1.332(9) . ?
F18 C14 1.315(8) . ?
F19 C14 1.313(8) . ?
F21 C21 1.356(6) . ?
F22 C21 1.341(5) . ?
F23 C22 1.324(7) . ?
F24 C22 1.329(7) . ?
F25 C23 1.270(11) . ?
F26 C23 1.395(13) . ?
F27 C24 1.315(13) . ?
F28 C24 1.272(12) . ?
F29 C24 1.283(9) . ?
F31 C31 1.312(8) . ?
F32 C31 1.323(10) . ?
F33 C32 1.341(10) . ?
F34 C32 1.378(12) . ?
F35 C33 1.321(9) . ?
F36 C33 1.360(9) . ?
F37 C34 1.333(9) . ?
F38 C34 1.301(11) . ?
F39 C34 1.315(11) . ?
F41 C41 1.334(6) . ?
F42 C41 1.350(6) . ?
F43 C42 1.338(6) . ?
F44 C42 1.337(6) . ?
F45 C43 1.321(7) . ?
F46 C43 1.345(8) . ?
F47 C44 1.324(8) . ?
F48 C44 1.316(9) . ?
F49 C44 1.318(9) . ?
O14 C13 1.373(7) . ?
O14 C12 1.382(7) . ?
O24 C23 1.360(8) . ?
O24 C22 1.370(6) . ?
O34 C32 1.303(9) . ?
O34 C33 1.385(8) . ?
O44 C43 1.374(7) . ?
O44 C42 1.387(6) . ?
C11 C12 1.543(7) . ?
C13 C14 1.523(10) . ?
C21 C22 1.543(8) . ?
C23 C24 1.503(11) . ?
C31 C32 1.559(9) . ?
C33 C34 1.515(11) . ?
C41 C42 1.538(7) . ?
C43 C44 1.535(9) . ?
